data_7230088
loop_
_publ_author_name
'Hema, Kuntrapakam'
'Sureshan, Kana M.'

_publ_section_title
;
 Three-way competition in a topochemical reaction: permutative
 azide--alkyne cycloaddition reactions leading to a vast library of
 products in the crystal
;
_journal_issue 11
_journal_name_full CrystEngComm
_journal_page_first 1478
_journal_paper_doi 10.1039/C8CE00131F
_journal_volume 20
_journal_year 2018
_chemical_absolute_configuration rm
_chemical_formula_moiety 'C11 H15 N3 O4'
_chemical_formula_sum 'C11 H15 N3 O4'
_chemical_formula_weight 253.26
_space_group_crystal_system orthorhombic
_space_group_IT_number 19
_space_group_name_Hall 'P 2ac 2ab'
_space_group_name_H-M_alt 'P 21 21 21'
_symmetry_space_group_name_Hall 'P 2ac 2ab'
_symmetry_space_group_name_H-M 'P 21 21 21'
_atom_sites_solution_hydrogens geom
_audit_creation_method SHELXL-2014
_audit_update_record
;
2018-01-26 deposited with the CCDC.
2018-02-07 downloaded from the CCDC.
;
_cell_angle_alpha 90
_cell_angle_beta 90
_cell_angle_gamma 90
_cell_formula_units_Z 4
_cell_length_a 7.2124(6)
_cell_length_b 10.5820(5)
_cell_length_c 17.2167(9)
_cell_measurement_reflns_used 2790
_cell_measurement_temperature 296(2)
_cell_measurement_theta_max 28.12
_cell_measurement_theta_min 3.06
_cell_volume 1314.01(14)
_computing_cell_refinement 'Bruker SAINT'
_computing_data_collection 'Bruker APEX2'
_computing_data_reduction 'Bruker SAINT'
_computing_molecular_graphics 'Bruker SHELXTL'
_computing_publication_material 'Bruker SHELXTL'
_computing_structure_refinement 'SHELXL-2014 (Sheldrick, 2014)'
_computing_structure_solution 'SHELXS-2013 (Sheldrick, 2013)'
_diffrn_ambient_temperature 296(2)
_diffrn_detector_area_resol_mean 0
_diffrn_measured_fraction_theta_full 0.997
_diffrn_measured_fraction_theta_max 0.997
_diffrn_measurement_device_type 'Bruker APEX-II CCD'
_diffrn_measurement_method '\f and \w scans'
_diffrn_radiation_type MoK\a
_diffrn_radiation_wavelength 0.71073
_diffrn_reflns_av_R_equivalents 0.0226
_diffrn_reflns_av_unetI/netI 0.0325
_diffrn_reflns_Laue_measured_fraction_full 0.997
_diffrn_reflns_Laue_measured_fraction_max 0.997
_diffrn_reflns_limit_h_max 8
_diffrn_reflns_limit_h_min -7
_diffrn_reflns_limit_k_max 13
_diffrn_reflns_limit_k_min -13
_diffrn_reflns_limit_l_max 21
_diffrn_reflns_limit_l_min -17
_diffrn_reflns_number 5999
_diffrn_reflns_point_group_measured_fraction_full 0.997
_diffrn_reflns_point_group_measured_fraction_max 0.997
_diffrn_reflns_theta_full 25.242
_diffrn_reflns_theta_max 25.994
_diffrn_reflns_theta_min 2.366
_diffrn_source 'sealed tube'
_exptl_absorpt_coefficient_mu 0.099
_exptl_absorpt_correction_T_max 0.9804
_exptl_absorpt_correction_T_min 0.9756
_exptl_absorpt_correction_type multi-scan
_exptl_absorpt_process_details SADABS
_exptl_crystal_colour colourless
_exptl_crystal_density_diffrn 1.280
_exptl_crystal_density_meas 1.279
_exptl_crystal_density_method NONE
_exptl_crystal_description rectangular
_exptl_crystal_F_000 536
_exptl_crystal_size_max 0.250
_exptl_crystal_size_mid 0.200
_exptl_crystal_size_min 0.200
_refine_diff_density_max 0.117
_refine_diff_density_min -0.125
_refine_diff_density_rms 0.030
_refine_ls_abs_structure_details
;
 Flack x determined using 802 quotients [(I+)-(I-)]/[(I+)+(I-)]
 (Parsons, Flack and Wagner, Acta Cryst. B69 (2013) 249-259).
;
_refine_ls_abs_structure_Flack -0.1(6)
_refine_ls_extinction_method none
_refine_ls_goodness_of_fit_ref 1.031
_refine_ls_hydrogen_treatment constr
_refine_ls_matrix_type full
_refine_ls_number_parameters 165
_refine_ls_number_reflns 2566
_refine_ls_number_restraints 0
_refine_ls_restrained_S_all 1.031
_refine_ls_R_factor_all 0.0423
_refine_ls_R_factor_gt 0.0332
_refine_ls_shift/su_max 0.000
_refine_ls_shift/su_mean 0.000
_refine_ls_structure_factor_coef Fsqd
_refine_ls_weighting_details 'w=1/[\s^2^(Fo^2^)+(0.0512P)^2^+0.0475P] where P=(Fo^2^+2Fc^2^)/3'
_refine_ls_weighting_scheme calc
_refine_ls_wR_factor_gt 0.0859
_refine_ls_wR_factor_ref 0.0928
_reflns_Friedel_coverage 0.713
_reflns_Friedel_fraction_full 0.998
_reflns_Friedel_fraction_max 0.996
_reflns_number_gt 2161
_reflns_number_total 2566
_reflns_threshold_expression 'I > 2\s(I)'
_cod_data_source_file c8ce00131f2.cif
_cod_data_source_block compound_1
_cod_depositor_comments 'Adding full bibliography for 7230088--7230090.cif.'
_cod_database_code 7230088
_shelx_space_group_comment
;
The symmetry employed for this shelxl refinement is uniquely defined
by the following loop, which should always be used as a source of
symmetry information in preference to the above space-group names.
They are only intended as comments.
;
_shelx_estimated_absorpt_t_min 0.976
_shelx_estimated_absorpt_t_max 0.981
_shelxl_version_number 2014-3

loop_
_space_group_symop_operation_xyz
'x, y, z'
'-x+1/2, -y, z+1/2'
'x+1/2, -y+1/2, -z'
'-x, y+1/2, -z+1/2'

loop_
_atom_site_label
_atom_site_type_symbol
_atom_site_fract_x
_atom_site_fract_y
_atom_site_fract_z
_atom_site_U_iso_or_equiv
_atom_site_adp_type
_atom_site_occupancy
_atom_site_site_symmetry_order
_atom_site_calc_flag
_atom_site_refinement_flags_posn
_atom_site_refinement_flags_adp
C1 C 0.0834(3) 0.2191(2) 0.53831(13) 0.0539(5) Uani 1 1 d . .
H1 H 0.1482 0.2651 0.4970 0.065 Uiso 1 1 calc R U
C2 C 0.2195(3) 0.14169(18) 0.58638(12) 0.0476(5) Uani 1 1 d . .
H2 H 0.3405 0.1309 0.5613 0.057 Uiso 1 1 calc R U
C3 C 0.2294(3) 0.21366(18) 0.66248(11) 0.0467(5) Uani 1 1 d . .
H3 H 0.3225 0.2808 0.6589 0.056 Uiso 1 1 calc R U
C4 C 0.0373(3) 0.27074(19) 0.66779(13) 0.0511(5) Uani 1 1 d . .
H4 H -0.0500 0.2058 0.6855 0.061 Uiso 1 1 calc R U
C5 C 0.0183(4) 0.3860(2) 0.71890(15) 0.0675(7) Uani 1 1 d . .
H5A H -0.1081 0.4170 0.7160 0.081 Uiso 1 1 calc R U
H5B H 0.0426 0.3623 0.7724 0.081 Uiso 1 1 calc R U
C6 C -0.0051(4) 0.0089(2) 0.53533(13) 0.0550(6) Uani 1 1 d . .
C7 C -0.1799(5) -0.0479(3) 0.56659(18) 0.0888(10) Uani 1 1 d . .
H7A H -0.1554 -0.1322 0.5845 0.133 Uiso 1 1 calc R U
H7B H -0.2719 -0.0505 0.5263 0.133 Uiso 1 1 calc R U
H7C H -0.2246 0.0024 0.6090 0.133 Uiso 1 1 calc R U
C8 C 0.0816(6) -0.0676(3) 0.47137(18) 0.1042(13) Uani 1 1 d . .
H8A H 0.1874 -0.0233 0.4512 0.156 Uiso 1 1 calc R U
H8B H -0.0072 -0.0801 0.4306 0.156 Uiso 1 1 calc R U
H8C H 0.1200 -0.1480 0.4915 0.156 Uiso 1 1 calc R U
C9 C 0.4546(4) 0.1186(2) 0.74476(15) 0.0638(7) Uani 1 1 d . .
H9A H 0.5199 0.1039 0.6963 0.077 Uiso 1 1 calc R U
H9B H 0.4683 0.0436 0.7767 0.077 Uiso 1 1 calc R U
C10 C 0.5393(3) 0.2260(2) 0.78479(13) 0.0551(6) Uani 1 1 d . .
C11 C 0.6107(4) 0.3084(2) 0.81861(17) 0.0692(7) Uani 1 1 d . .
H11 H 0.6675 0.3739 0.8456 0.083 Uiso 1 1 calc R U
N1 N 0.1469(4) 0.48814(18) 0.69605(14) 0.0708(6) Uani 1 1 d . .
N2 N 0.0822(3) 0.56266(19) 0.64963(14) 0.0663(6) Uani 1 1 d . .
N3 N 0.0389(5) 0.6386(3) 0.60786(18) 0.0995(9) Uani 1 1 d . .
O1 O -0.0411(3) 0.13275(15) 0.50707(10) 0.0720(6) Uani 1 1 d . .
O2 O 0.1226(2) 0.02583(12) 0.59783(8) 0.0514(4) Uani 1 1 d . .
O3 O 0.2640(2) 0.13786(14) 0.72871(9) 0.0586(5) Uani 1 1 d . .
O4 O -0.0056(2) 0.30390(14) 0.58952(9) 0.0603(4) Uani 1 1 d . .

loop_
_atom_site_aniso_label
_atom_site_aniso_U_11
_atom_site_aniso_U_22
_atom_site_aniso_U_33
_atom_site_aniso_U_23
_atom_site_aniso_U_13
_atom_site_aniso_U_12
C1 0.0574(14) 0.0537(12) 0.0507(12) 0.0108(10) -0.0057(10) -0.0024(10)
C2 0.0437(12) 0.0486(10) 0.0504(12) 0.0081(9) 0.0009(9) 0.0030(9)
C3 0.0448(12) 0.0436(9) 0.0518(11) 0.0080(9) -0.0064(9) -0.0072(9)
C4 0.0462(13) 0.0477(10) 0.0594(13) 0.0006(10) -0.0025(10) -0.0031(9)
C5 0.0721(18) 0.0562(13) 0.0742(15) -0.0100(12) 0.0088(14) -0.0024(12)
C6 0.0641(15) 0.0516(11) 0.0494(11) -0.0051(10) -0.0101(10) 0.0018(11)
C7 0.082(2) 0.099(2) 0.0857(19) 0.0005(18) -0.0143(17) -0.0255(18)
C8 0.134(4) 0.106(2) 0.0722(19) -0.0330(18) -0.011(2) 0.028(2)
C9 0.0692(18) 0.0523(12) 0.0699(14) -0.0038(11) -0.0274(13) 0.0051(12)
C10 0.0542(14) 0.0509(11) 0.0601(13) 0.0060(10) -0.0130(11) 0.0019(10)
C11 0.0677(17) 0.0523(12) 0.0876(18) -0.0041(12) -0.0206(14) -0.0072(13)
N1 0.0690(15) 0.0491(10) 0.0944(16) -0.0051(11) -0.0151(12) -0.0046(10)
N2 0.0616(15) 0.0575(11) 0.0799(14) -0.0093(12) -0.0025(11) -0.0062(10)
N3 0.101(2) 0.0837(16) 0.114(2) 0.0225(17) -0.0165(17) -0.0051(17)
O1 0.0861(14) 0.0557(8) 0.0742(11) 0.0030(8) -0.0366(10) 0.0012(9)
O2 0.0604(10) 0.0412(7) 0.0524(8) 0.0025(6) -0.0102(7) 0.0015(7)
O3 0.0615(11) 0.0586(8) 0.0558(9) 0.0120(7) -0.0184(7) -0.0110(8)
O4 0.0622(11) 0.0541(8) 0.0644(10) -0.0005(7) -0.0157(8) 0.0148(8)

loop_
_atom_type_symbol
_atom_type_description
_atom_type_scat_dispersion_real
_atom_type_scat_dispersion_imag
_atom_type_scat_source
C C 0.0033 0.0016 'International Tables Vol C Tables 4.2.6.8 and 6.1.1.4'
H H 0.0000 0.0000 'International Tables Vol C Tables 4.2.6.8 and 6.1.1.4'
N N 0.0061 0.0033 'International Tables Vol C Tables 4.2.6.8 and 6.1.1.4'
O O 0.0106 0.0060 'International Tables Vol C Tables 4.2.6.8 and 6.1.1.4'

loop_
_geom_angle_atom_site_label_1
_geom_angle_atom_site_label_2
_geom_angle_atom_site_label_3
_geom_angle
O1 C1 O4 111.5(2)
O1 C1 C2 105.83(17)
O4 C1 C2 107.18(17)
O1 C1 H1 110.7
O4 C1 H1 110.7
C2 C1 H1 110.7
O2 C2 C3 109.61(16)
O2 C2 C1 102.81(17)
C3 C2 C1 103.26(17)
O2 C2 H2 113.4
C3 C2 H2 113.4
C1 C2 H2 113.4
O3 C3 C4 109.77(18)
O3 C3 C2 114.79(16)
C4 C3 C2 102.09(17)
O3 C3 H3 110.0
C4 C3 H3 110.0
C2 C3 H3 110.0
O4 C4 C5 109.40(18)
O4 C4 C3 103.86(18)
C5 C4 C3 116.1(2)
O4 C4 H4 109.1
C5 C4 H4 109.1
C3 C4 H4 109.1
N1 C5 C4 112.3(2)
N1 C5 H5A 109.2
C4 C5 H5A 109.2
N1 C5 H5B 109.2
C4 C5 H5B 109.2
H5A C5 H5B 107.9
O1 C6 O2 105.06(16)
O1 C6 C7 109.8(2)
O2 C6 C7 108.83(19)
O1 C6 C8 108.7(2)
O2 C6 C8 110.6(2)
C7 C6 C8 113.4(3)
C6 C7 H7A 109.5
C6 C7 H7B 109.5
H7A C7 H7B 109.5
C6 C7 H7C 109.5
H7A C7 H7C 109.5
H7B C7 H7C 109.5
C6 C8 H8A 109.5
C6 C8 H8B 109.5
H8A C8 H8B 109.5
C6 C8 H8C 109.5
H8A C8 H8C 109.5
H8B C8 H8C 109.5
O3 C9 C10 112.7(2)
O3 C9 H9A 109.1
C10 C9 H9A 109.1
O3 C9 H9B 109.1
C10 C9 H9B 109.1
H9A C9 H9B 107.8
C11 C10 C9 177.3(2)
C10 C11 H11 180.0
N2 N1 C5 114.1(2)
N3 N2 N1 172.8(3)
C1 O1 C6 110.85(17)
C2 O2 C6 108.69(15)
C3 O3 C9 114.15(19)
C1 O4 C4 109.58(15)

loop_
_geom_bond_atom_site_label_1
_geom_bond_atom_site_label_2
_geom_bond_distance
C1 O1 1.390(3)
C1 O4 1.412(3)
C1 C2 1.523(3)
C1 H1 0.9800
C2 O2 1.425(3)
C2 C3 1.517(3)
C2 H2 0.9800
C3 O3 1.416(2)
C3 C4 1.514(3)
C3 H3 0.9800
C4 O4 1.426(3)
C4 C5 1.510(3)
C4 H4 0.9800
C5 N1 1.478(3)
C5 H5A 0.9700
C5 H5B 0.9700
C6 O1 1.422(3)
C6 O2 1.427(3)
C6 C7 1.497(4)
C6 C8 1.502(4)
C7 H7A 0.9600
C7 H7B 0.9600
C7 H7C 0.9600
C8 H8A 0.9600
C8 H8B 0.9600
C8 H8C 0.9600
C9 O3 1.417(3)
C9 C10 1.463(3)
C9 H9A 0.9700
C9 H9B 0.9700
C10 C11 1.168(3)
C11 H11 0.9300
N1 N2 1.216(3)
N2 N3 1.123(3)

loop_
_geom_hbond_atom_site_label_D
_geom_hbond_atom_site_label_H
_geom_hbond_atom_site_label_A
_geom_hbond_distance_DH
_geom_hbond_distance_HA
_geom_hbond_distance_DA
_geom_hbond_angle_DHA
_geom_hbond_site_symmetry_A
C1 H1 O1 0.98 2.49 3.225(3) 131.7 3_556

loop_
_geom_torsion_atom_site_label_1
_geom_torsion_atom_site_label_2
_geom_torsion_atom_site_label_3
_geom_torsion_atom_site_label_4
_geom_torsion
O1 C1 C2 O2 -18.4(2)
O4 C1 C2 O2 100.61(19)
O1 C1 C2 C3 -132.47(19)
O4 C1 C2 C3 -13.4(2)
O2 C2 C3 O3 40.2(2)
C1 C2 C3 O3 149.24(19)
O2 C2 C3 C4 -78.45(19)
C1 C2 C3 C4 30.6(2)
O3 C3 C4 O4 -159.73(16)
C2 C3 C4 O4 -37.55(19)
O3 C3 C4 C5 80.1(2)
C2 C3 C4 C5 -157.69(18)
O4 C4 C5 N1 -61.2(3)
C3 C4 C5 N1 55.9(3)
C4 C5 N1 N2 91.4(3)
O4 C1 O1 C6 -111.9(2)
C2 C1 O1 C6 4.3(3)
O2 C6 O1 C1 11.7(3)
C7 C6 O1 C1 128.6(2)
C8 C6 O1 C1 -106.7(3)
C3 C2 O2 C6 135.54(19)
C1 C2 O2 C6 26.2(2)
O1 C6 O2 C2 -24.3(2)
C7 C6 O2 C2 -141.9(2)
C8 C6 O2 C2 92.9(2)
C4 C3 O3 C9 -157.80(18)
C2 C3 O3 C9 87.9(2)
C10 C9 O3 C3 80.1(3)
O1 C1 O4 C4 104.6(2)
C2 C1 O4 C4 -10.7(2)
C5 C4 O4 C1 155.2(2)
C3 C4 O4 C1 30.6(2)
